data_2102598
loop_
_publ_author_name
'Harada, Jun'
'Harakawa, Mayuko'
'Ogawa, Keiichiro'

_publ_section_title
;
 Conformational change of <i>N</i>-benzylideneanilines in crystals
;
_journal_issue 5
_journal_name_full 'Acta Crystallographica Section B'
_journal_page_first 589
_journal_page_last 597
_journal_paper_doi 10.1107/S0108768104016623
_journal_volume 60
_journal_year 2004
_chemical_formula_sum 'C13 H10 N2 O2'
_chemical_formula_weight 226.23
_chemical_melting_point 362.85
_chemical_name_systematic
;
N-(4-nitrobenzylidene)aniline
;
_space_group_IT_number 14
_symmetry_cell_setting monoclinic
_symmetry_space_group_name_Hall '-P 2yn'
_symmetry_space_group_name_H-M 'P 1 21/n 1'
_atom_sites_solution_hydrogens difmap
_atom_sites_solution_primary direct
_audit_creation_method SHELXL-97
_cell_angle_alpha 90.00
_cell_angle_beta 101.9430(10)
_cell_angle_gamma 90.00
_cell_formula_units_Z 8
_cell_length_a 14.6363(11)
_cell_length_b 10.8175(8)
_cell_length_c 14.7228(11)
_cell_measurement_reflns_used 7219
_cell_measurement_temperature 300
_cell_measurement_theta_max 28.5
_cell_measurement_theta_min 2.2
_cell_volume 2280.6(3)
_computing_cell_refinement 'SAINT (Bruker, 1998)'
_computing_data_collection 'SMART (Bruker, 1998)'
_computing_data_reduction SAINT
_computing_molecular_graphics 'SHELXTL (Bruker, 2000)'
_computing_publication_material SHELXTL
_computing_structure_refinement 'SHELXL-97 (Sheldrick, 1997)'
_computing_structure_solution 'SHELXS-97 (Sheldrick, 1990)'
_diffrn_ambient_temperature 300
_diffrn_detector_area_resol_mean 8.192
_diffrn_measured_fraction_theta_full 0.998
_diffrn_measured_fraction_theta_max 0.998
_diffrn_measurement_device_type 'Bruker SMART 1000 CCD diffractometer'
_diffrn_measurement_method \w_scan
_diffrn_radiation_monochromator graphite
_diffrn_radiation_source 'fine-focus sealed tube'
_diffrn_radiation_type MoK\a
_diffrn_radiation_wavelength 0.71073
_diffrn_reflns_av_R_equivalents 0.0406
_diffrn_reflns_av_sigmaI/netI 0.0494
_diffrn_reflns_limit_h_max 20
_diffrn_reflns_limit_h_min -20
_diffrn_reflns_limit_k_max 15
_diffrn_reflns_limit_k_min -15
_diffrn_reflns_limit_l_max 20
_diffrn_reflns_limit_l_min -20
_diffrn_reflns_number 34291
_diffrn_reflns_theta_full 30.05
_diffrn_reflns_theta_max 30.05
_diffrn_reflns_theta_min 1.79
_diffrn_standards_decay_% 0
_exptl_absorpt_coefficient_mu 0.091
_exptl_absorpt_correction_T_max 0.9749
_exptl_absorpt_correction_T_min 0.9593
_exptl_absorpt_correction_type multi-scan
_exptl_absorpt_process_details 'SADABS (Sheldrick, 2002)'
_exptl_crystal_colour yellow
_exptl_crystal_density_diffrn 1.318
_exptl_crystal_density_method 'not measured'
_exptl_crystal_description block
_exptl_crystal_F_000 944
_exptl_crystal_size_max 0.46
_exptl_crystal_size_mid 0.40
_exptl_crystal_size_min 0.28
_refine_diff_density_max 0.184
_refine_diff_density_min -0.288
_refine_ls_extinction_method none
_refine_ls_goodness_of_fit_ref 1.032
_refine_ls_hydrogen_treatment mixed
_refine_ls_matrix_type full
_refine_ls_number_parameters 399
_refine_ls_number_reflns 6663
_refine_ls_number_restraints 5
_refine_ls_restrained_S_all 1.032
_refine_ls_R_factor_all 0.1245
_refine_ls_R_factor_gt 0.0649
_refine_ls_shift/su_max 0.000
_refine_ls_shift/su_mean 0.000
_refine_ls_structure_factor_coef Fsqd
_refine_ls_weighting_details 'calc w=1/[\s^2^(Fo^2^)+(0.0436P)^2^+0.8780P] where P=(Fo^2^+2Fc^2^)/3'
_refine_ls_weighting_scheme calc
_refine_ls_wR_factor_gt 0.1367
_refine_ls_wR_factor_ref 0.1741
_reflns_number_gt 3616
_reflns_number_total 6663
_reflns_threshold_expression >2sigma(I)
_cod_data_source_file bk5008.cif
_cod_data_source_block 1_rt
_cod_depositor_comments
;
The following automatic conversions were performed:

'_chemical_melting_point' value '89.7_C' was changed to '362.85' - it
was converted from degrees Celsius(C) to Kelvins(K).

Automatic conversion script
Id: cif_fix_values 1646 2011-03-28 12:23:43Z adriana 

The following automatic conversions were performed:

'_chemical_melting_point' value '89.7_C' was changed to '362.85' - it
was converted from degrees Celsius(C) to Kelvins(K).

Automatic conversion script
Id: cif_fix_values 1715 2011-07-08 13:25:40Z adriana 
;
_cod_original_sg_symbol_H-M P_1_21/n_1
_cod_database_code 2102598

loop_
_symmetry_equiv_pos_as_xyz
'x, y, z'
'-x+1/2, y+1/2, -z+1/2'
'-x, -y, -z'
'x-1/2, -y-1/2, z-1/2'

loop_
_atom_site_label
_atom_site_fract_x
_atom_site_fract_y
_atom_site_fract_z
_atom_site_U_iso_or_equiv
_atom_site_adp_type
_atom_site_calc_flag
_atom_site_refinement_flags
_atom_site_occupancy
_atom_site_disorder_assembly
_atom_site_disorder_group
_atom_site_type_symbol
N1A 0.02380(11) 0.78968(16) 0.82394(11) 0.0566(4) Uani d . 1 . . N
N2A 0.01744(14) 0.7417(2) 1.26015(12) 0.0711(5) Uani d . 1 . . N
O1A -0.02393(14) 0.82959(17) 1.28405(11) 0.0882(5) Uani d . 1 . . O
O2A 0.04782(18) 0.6563(2) 1.31135(12) 0.1138(7) Uani d . 1 . . O
C1A 0.04664(12) 0.72254(17) 0.98186(12) 0.0512(4) Uani d . 1 . . C
C2A 0.08161(16) 0.6304(2) 1.04364(15) 0.0668(6) Uani d . 1 . . C
C3A 0.07394(16) 0.6370(2) 1.13535(16) 0.0684(6) Uani d . 1 . . C
C4A 0.02916(13) 0.73635(18) 1.16329(12) 0.0538(4) Uani d . 1 . . C
C5A -0.00515(14) 0.83065(19) 1.10426(14) 0.0562(5) Uani d . 1 . . C
C6A 0.00299(14) 0.82339(18) 1.01254(13) 0.0538(4) Uani d . 1 . . C
C7A 0.05495(14) 0.7107(2) 0.88434(14) 0.0566(5) Uani d . 1 . . C
C8A 0.03092(13) 0.7670(2) 0.73054(13) 0.0569(5) Uani d . 1 . . C
C9A 0.05125(16) 0.8651(3) 0.67911(16) 0.0729(6) Uani d . 1 . . C
C10A 0.0572(2) 0.8474(4) 0.5874(2) 0.0930(9) Uani d . 1 . . C
C11A 0.0413(2) 0.7333(4) 0.5475(2) 0.1061(12) Uani d . 1 . . C
C12A 0.0192(2) 0.6361(4) 0.5983(2) 0.1003(10) Uani d . 1 . . C
C13A 0.01409(18) 0.6515(3) 0.68997(17) 0.0759(6) Uani d . 1 . . C
H2A 0.1131(16) 0.561(2) 1.0233(16) 0.082(7) Uiso d . 1 . . H
H3A 0.0964(16) 0.575(2) 1.1790(16) 0.083(7) Uiso d . 1 . . H
H5A -0.0360(14) 0.8992(19) 1.1239(13) 0.061(6) Uiso d . 1 . . H
H6A -0.0220(15) 0.888(2) 0.9710(14) 0.069(6) Uiso d . 1 . . H
H7A 0.0878(15) 0.638(2) 0.8709(14) 0.069(6) Uiso d . 1 . . H
H9A 0.0640(17) 0.947(2) 0.7075(17) 0.087(8) Uiso d . 1 . . H
H10A 0.072(2) 0.918(3) 0.558(2) 0.107(10) Uiso d . 1 . . H
H11A 0.045(2) 0.723(3) 0.488(3) 0.139(12) Uiso d . 1 . . H
H12A 0.003(2) 0.555(3) 0.572(2) 0.127(11) Uiso d . 1 . . H
H13A -0.0049(18) 0.584(2) 0.7234(17) 0.093(8) Uiso d . 1 . . H
N1B 0.23088(13) 0.9587(2) 0.14032(14) 0.0580(5) Uani d PD 0.90 A 1 N
C1B 0.26273(16) 0.8968(3) -0.00672(17) 0.0545(6) Uani d PD 0.90 A 1 C
C7B 0.25692(15) 0.8776(2) 0.09118(16) 0.0578(5) Uani d PD 0.90 A 1 C
H7B 0.2736 0.8007 0.1177 0.069 Uiso calc PR 0.90 A 1 H
C8B 0.23050(19) 0.9338(3) 0.23442(17) 0.0513(7) Uani d PD 0.90 A 1 C
N1C 0.2502(17) 0.897(2) 0.1526(13) 0.075(7) Uiso d PD 0.10 A 2 N
C1C 0.2673(18) 0.951(3) -0.0016(15) 0.052(6) Uiso d PD 0.10 A 2 C
C7C 0.2529(19) 0.977(2) 0.0928(14) 0.079(7) Uiso d PD 0.10 A 2 C
H7C 0.2453 1.0593 0.1086 0.094 Uiso calc PR 0.10 A 2 H
C8C 0.246(2) 0.900(2) 0.2478(14) 0.035(6) Uiso d PD 0.10 A 2 C
N2B 0.28500(13) 0.9491(2) -0.28382(13) 0.0725(5) Uani d . 1 A . N
O1B 0.25627(16) 1.04339(19) -0.32413(13) 0.1070(7) Uani d . 1 . . O
O2B 0.31877(16) 0.8663(2) -0.32122(13) 0.1148(7) Uani d . 1 . . O
C2B 0.29165(18) 0.8061(2) -0.05534(17) 0.0755(6) Uani d . 1 . . C
C3B 0.29928(17) 0.8224(2) -0.14587(17) 0.0716(6) Uani d . 1 A . C
C4B 0.27696(13) 0.9341(2) -0.18690(14) 0.0593(5) Uani d . 1 . . C
C5B 0.24731(19) 1.0311(2) -0.14077(18) 0.0796(7) Uani d . 1 A . C
C6B 0.24128(19) 1.0134(3) -0.04900(18) 0.0777(7) Uani d . 1 . . C
C9B 0.17402(15) 1.0016(2) 0.27704(16) 0.0648(5) Uani d . 1 . . C
C10B 0.17214(18) 0.9853(3) 0.36921(17) 0.0773(7) Uani d . 1 A . C
C11B 0.22757(18) 0.8988(3) 0.42102(18) 0.0810(7) Uani d . 1 . . C
C12B 0.28558(19) 0.8292(3) 0.3803(2) 0.0850(8) Uani d . 1 A . C
C13B 0.28819(18) 0.8440(2) 0.28846(18) 0.0739(6) Uani d . 1 . . C
H2B 0.3082(18) 0.724(3) -0.0224(17) 0.096(8) Uiso d . 1 . . H
H3B 0.3203(19) 0.754(3) -0.1793(19) 0.107(9) Uiso d . 1 . . H
H5B 0.2365(17) 1.108(2) -0.1717(17) 0.091(8) Uiso d . 1 . . H
H6B 0.2255(19) 1.081(3) -0.0193(19) 0.106(9) Uiso d . 1 . . H
H9B 0.1351(16) 1.061(2) 0.2409(15) 0.076(7) Uiso d . 1 . . H
H10B 0.1324(18) 1.033(2) 0.3952(18) 0.097(8) Uiso d . 1 . . H
H11B 0.2267(18) 0.887(2) 0.4832(19) 0.095(8) Uiso d . 1 . . H
H12B 0.322(2) 0.772(3) 0.416(2) 0.111(10) Uiso d . 1 . . H
H13B 0.3280(18) 0.794(2) 0.2594(17) 0.095(8) Uiso d . 1 . . H

loop_
_atom_site_aniso_label
_atom_site_aniso_U_11
_atom_site_aniso_U_22
_atom_site_aniso_U_33
_atom_site_aniso_U_12
_atom_site_aniso_U_13
_atom_site_aniso_U_23
N1A 0.0549(9) 0.0655(10) 0.0501(9) 0.0025(8) 0.0122(7) -0.0044(8)
N2A 0.0862(13) 0.0747(13) 0.0532(10) -0.0223(10) 0.0167(9) -0.0030(9)
O1A 0.1192(15) 0.0834(12) 0.0724(10) -0.0200(10) 0.0437(10) -0.0183(9)
O2A 0.177(2) 0.1066(15) 0.0592(10) 0.0106(14) 0.0266(12) 0.0186(10)
C1A 0.0474(10) 0.0563(10) 0.0487(10) 0.0010(8) 0.0074(8) -0.0044(8)
C2A 0.0717(14) 0.0652(13) 0.0632(13) 0.0190(11) 0.0134(10) -0.0007(10)
C3A 0.0732(14) 0.0672(13) 0.0616(13) 0.0096(11) 0.0068(11) 0.0104(11)
C4A 0.0572(11) 0.0586(11) 0.0451(9) -0.0127(9) 0.0093(8) -0.0028(8)
C5A 0.0621(12) 0.0518(11) 0.0566(11) -0.0027(9) 0.0165(9) -0.0089(9)
C6A 0.0591(11) 0.0513(10) 0.0504(10) 0.0004(9) 0.0097(9) -0.0004(8)
C7A 0.0522(11) 0.0639(12) 0.0536(11) 0.0065(9) 0.0109(9) -0.0088(9)
C8A 0.0457(10) 0.0778(13) 0.0476(10) 0.0040(9) 0.0106(8) -0.0038(9)
C9A 0.0673(14) 0.0894(17) 0.0645(14) 0.0035(12) 0.0195(11) 0.0034(13)
C10A 0.0784(17) 0.136(3) 0.0698(17) 0.0099(17) 0.0269(14) 0.0227(19)
C11A 0.089(2) 0.180(4) 0.0495(15) 0.015(2) 0.0165(14) -0.012(2)
C12A 0.102(2) 0.133(3) 0.0645(16) -0.0039(19) 0.0148(15) -0.0360(18)
C13A 0.0789(16) 0.0890(18) 0.0597(13) -0.0045(13) 0.0140(11) -0.0166(12)
N1B 0.0564(11) 0.0603(12) 0.0573(12) 0.0033(10) 0.0119(9) 0.0018(10)
C1B 0.0470(12) 0.0551(15) 0.0598(14) -0.0023(11) 0.0072(9) -0.0006(11)
C7B 0.0563(13) 0.0525(12) 0.0633(14) 0.0010(10) 0.0095(10) 0.0005(10)
C8B 0.0455(15) 0.0513(16) 0.0547(15) -0.0005(12) 0.0050(10) 0.0038(11)
N2B 0.0685(12) 0.0867(14) 0.0643(11) 0.0025(10) 0.0184(9) 0.0023(10)
O1B 0.1506(19) 0.0913(13) 0.0865(13) 0.0091(13) 0.0414(12) 0.0237(11)
O2B 0.1327(17) 0.1440(18) 0.0741(12) 0.0543(15) 0.0364(11) 0.0011(12)
C2B 0.0864(17) 0.0704(15) 0.0710(15) 0.0098(12) 0.0193(12) 0.0061(12)
C3B 0.0771(15) 0.0695(14) 0.0693(14) 0.0066(11) 0.0180(11) -0.0016(12)
C4B 0.0515(11) 0.0704(13) 0.0571(11) 0.0001(9) 0.0137(9) -0.0001(10)
C5B 0.0981(18) 0.0696(15) 0.0733(16) 0.0167(13) 0.0233(13) 0.0061(12)
C6B 0.0853(17) 0.0789(16) 0.0716(16) 0.0143(13) 0.0229(13) -0.0102(14)
C9B 0.0615(13) 0.0640(13) 0.0664(13) 0.0064(10) 0.0072(10) -0.0019(10)
C10B 0.0680(14) 0.0965(18) 0.0691(15) 0.0018(13) 0.0183(12) -0.0169(13)
C11B 0.0675(15) 0.116(2) 0.0590(14) -0.0119(15) 0.0111(12) 0.0088(14)
C12B 0.0716(16) 0.0958(19) 0.0833(18) 0.0099(14) 0.0065(13) 0.0296(15)
C13B 0.0672(14) 0.0792(16) 0.0757(15) 0.0154(12) 0.0156(12) 0.0063(13)

loop_
_atom_type_symbol
_atom_type_description
_atom_type_scat_dispersion_real
_atom_type_scat_dispersion_imag
_atom_type_scat_source
C C 0.0033 0.0016 'International Tables Vol C Tables 4.2.6.8 and 6.1.1.4'
H H 0.0000 0.0000 'International Tables Vol C Tables 4.2.6.8 and 6.1.1.4'
N N 0.0061 0.0033 'International Tables Vol C Tables 4.2.6.8 and 6.1.1.4'
O O 0.0106 0.0060 'International Tables Vol C Tables 4.2.6.8 and 6.1.1.4'

loop_
_geom_angle_atom_site_label_1
_geom_angle_atom_site_label_2
_geom_angle_atom_site_label_3
_geom_angle
C7A N1A C8A 118.81(17)
O2A N2A O1A 123.6(2)
O2A N2A C4A 118.0(2)
O1A N2A C4A 118.35(19)
C2A C1A C6A 119.26(18)
C2A C1A C7A 119.21(18)
C6A C1A C7A 121.52(17)
C1A C2A C3A 121.0(2)
C1A C2A H2A 119.8(14)
C3A C2A H2A 119.2(14)
C4A C3A C2A 118.5(2)
C4A C3A H3A 118.6(14)
C2A C3A H3A 122.9(14)
C3A C4A C5A 122.14(18)
C3A C4A N2A 118.80(19)
C5A C4A N2A 119.05(18)
C4A C5A C6A 118.96(18)
C4A C5A H5A 121.8(12)
C6A C5A H5A 119.2(12)
C5A C6A C1A 120.11(19)
C5A C6A H6A 119.2(13)
C1A C6A H6A 120.7(13)
N1A C7A C1A 122.95(18)
N1A C7A H7A 122.4(12)
C1A C7A H7A 114.6(12)
C9A C8A C13A 120.0(2)
C9A C8A N1A 117.9(2)
C13A C8A N1A 122.0(2)
C8A C9A C10A 119.7(3)
C8A C9A H9A 120.4(14)
C10A C9A H9A 119.8(15)
C11A C10A C9A 120.3(3)
C11A C10A H10A 125.9(18)
C9A C10A H10A 113.8(19)
C10A C11A C12A 119.9(3)
C10A C11A H11A 120(2)
C12A C11A H11A 120(2)
C11A C12A C13A 120.7(3)
C11A C12A H12A 123.2(19)
C13A C12A H12A 116.0(19)
C12A C13A C8A 119.4(3)
C12A C13A H13A 119.4(16)
C8A C13A H13A 121.1(15)
C7B N1B C8B 120.0(3)
C2B C1B C6B 119.1(2)
C2B C1B C7B 120.6(2)
C6B C1B C7B 120.2(2)
N1B C7B C1B 123.7(2)
N1B C7B H7B 118.2
C1B C7B H7B 118.2
C9B C8B N1B 118.6(3)
C9B C8B C13B 117.5(2)
N1B C8B C13B 123.9(2)
C7C N1C C8C 134(2)
C6B C1C C7C 115(2)
C6B C1C C2B 111.3(16)
C7C C1C C2B 131(2)
N1C C7C C1C 124(2)
N1C C7C H7C 117.9
C1C C7C H7C 117.9
C13B C8C N1C 116(2)
C13B C8C C9B 127.8(16)
N1C C8C C9B 116(2)
O2B N2B O1B 122.3(2)
O2B N2B C4B 119.0(2)
O1B N2B C4B 118.7(2)
C1B C2B C3B 121.7(2)
C3B C2B C1C 112.0(8)
C1B C2B H2B 117.2(14)
C3B C2B H2B 121.1(14)
C1C C2B H2B 126.3(17)
C4B C3B C2B 119.0(2)
C4B C3B H3B 121.4(16)
C2B C3B H3B 119.6(16)
C3B C4B C5B 122.2(2)
C3B C4B N2B 118.1(2)
C5B C4B N2B 119.8(2)
C4B C5B C6B 118.0(2)
C4B C5B H5B 118.2(15)
C6B C5B H5B 123.7(15)
C1C C6B C5B 133.5(13)
C1C C6B C1B 20.1(13)
C5B C6B C1B 120.0(2)
C1C C6B H6B 108(2)
C5B C6B H6B 115.5(18)
C1B C6B H6B 124.5(18)
C8B C9B C10B 121.8(2)
C10B C9B C8C 108.6(7)
C8B C9B H9B 117.5(13)
C10B C9B H9B 120.6(13)
C8C C9B H9B 130.8(15)
C11B C10B C9B 120.6(2)
C11B C10B H10B 120.5(17)
C9B C10B H10B 118.8(17)
C12B C11B C10B 119.1(3)
C12B C11B H11B 119.9(17)
C10B C11B H11B 121.0(17)
C11B C12B C13B 121.1(3)
C11B C12B H12B 118.2(18)
C13B C12B H12B 120.7(18)
C8C C13B C12B 122.5(12)
C12B C13B C8B 119.9(2)
C8C C13B H13B 116.0(19)
C12B C13B H13B 121.3(15)
C8B C13B H13B 118.8(15)

loop_
_geom_bond_atom_site_label_1
_geom_bond_atom_site_label_2
_geom_bond_distance
N1A C7A 1.249(2)
N1A C8A 1.422(2)
N2A O2A 1.216(3)
N2A O1A 1.218(2)
N2A C4A 1.472(2)
C1A C2A 1.375(3)
C1A C6A 1.386(3)
C1A C7A 1.471(3)
C2A C3A 1.380(3)
C2A H2A 0.96(2)
C3A C4A 1.366(3)
C3A H3A 0.94(2)
C4A C5A 1.367(3)
C5A C6A 1.382(3)
C5A H5A 0.94(2)
C6A H6A 0.95(2)
C7A H7A 0.96(2)
C8A C9A 1.371(3)
C8A C13A 1.385(3)
C9A C10A 1.384(4)
C9A H9A 0.98(2)
C10A C11A 1.366(5)
C10A H10A 0.93(3)
C11A C12A 1.366(5)
C11A H11A 0.90(4)
C12A C13A 1.378(4)
C12A H12A 0.97(3)
C13A H13A 0.96(3)
N1B C7B 1.246(3)
N1B C8B 1.413(3)
C1B C2B 1.334(4)
C1B C6B 1.413(4)
C1B C7B 1.476(3)
C7B H7B 0.9300
C8B C9B 1.353(3)
C8B C13B 1.418(3)
N1C C7C 1.244(10)
N1C C8C 1.415(10)
C1C C6B 0.99(3)
C1C C7C 1.476(10)
C1C C2B 1.82(2)
C7C H7C 0.9300
C8C C13B 0.97(3)
C8C C9B 1.64(2)
N2B O2B 1.209(2)
N2B O1B 1.211(2)
N2B C4B 1.465(3)
C2B C3B 1.372(3)
C2B H2B 1.02(3)
C3B C4B 1.361(3)
C3B H3B 0.97(3)
C4B C5B 1.368(3)
C5B C6B 1.385(4)
C5B H5B 0.94(3)
C6B H6B 0.91(3)
C9B C10B 1.374(3)
C9B H9B 0.95(2)
C10B C11B 1.364(4)
C10B H10B 0.92(3)
C11B C12B 1.363(4)
C11B H11B 0.93(3)
C12B C13B 1.370(4)
C12B H12B 0.91(3)
C13B H13B 0.96(3)

loop_
_geom_torsion_atom_site_label_1
_geom_torsion_atom_site_label_2
_geom_torsion_atom_site_label_3
_geom_torsion_atom_site_label_4
_geom_torsion
C6A C1A C2A C3A -0.1(3)
C7A C1A C2A C3A -179.0(2)
C1A C2A C3A C4A 1.2(3)
C2A C3A C4A C5A -2.3(3)
C2A C3A C4A N2A 177.63(19)
O2A N2A C4A C3A -0.5(3)
O1A N2A C4A C3A -178.8(2)
O2A N2A C4A C5A 179.4(2)
O1A N2A C4A C5A 1.1(3)
C3A C4A C5A C6A 2.2(3)
N2A C4A C5A C6A -177.74(17)
C4A C5A C6A C1A -1.0(3)
C2A C1A C6A C5A -0.1(3)
C7A C1A C6A C5A 178.84(18)
C8A N1A C7A C1A -176.79(17)
C2A C1A C7A N1A 179.0(2)
C6A C1A C7A N1A 0.1(3)
C7A N1A C8A C9A -141.7(2)
C7A N1A C8A C13A 41.1(3)
C13A C8A C9A C10A -1.6(3)
N1A C8A C9A C10A -178.9(2)
C8A C9A C10A C11A 1.1(4)
C9A C10A C11A C12A 0.2(5)
C10A C11A C12A C13A -1.1(5)
C11A C12A C13A C8A 0.5(4)
C9A C8A C13A C12A 0.8(4)
N1A C8A C13A C12A 178.0(2)
C8B N1B C7B C1B -177.8(2)
C2B C1B C7B N1B 179.7(2)
C6B C1B C7B N1B 2.3(4)
C7B N1B C8B C9B -157.3(2)
C7B N1B C8B C13B 24.7(4)
C8C N1C C7C C1C 173(3)
C6B C1C C7C N1C 154(3)
C2B C1C C7C N1C -4(4)
C7C N1C C8C C13B -135(3)
C7C N1C C8C C9B 43(4)
C6B C1B C2B C3B -1.3(4)
C7B C1B C2B C3B -178.8(2)
C6B C1B C2B C1C 38(4)
C7B C1B C2B C1C -139(4)
C6B C1C C2B C1B -124(5)
C7C C1C C2B C1B 35(3)
C6B C1C C2B C3B 20(2)
C7C C1C C2B C3B 179(2)
C1B C2B C3B C4B 0.2(4)
C1C C2B C3B C4B -8.2(9)
C2B C3B C4B C5B 0.2(4)
C2B C3B C4B N2B -179.6(2)
O2B N2B C4B C3B -6.5(3)
O1B N2B C4B C3B 172.4(2)
O2B N2B C4B C5B 173.8(2)
O1B N2B C4B C5B -7.3(3)
C3B C4B C5B C6B 0.7(4)
N2B C4B C5B C6B -179.6(2)
C7C C1C C6B C5B 172.2(12)
C2B C1C C6B C5B -25(3)
C7C C1C C6B C1B -134(5)
C2B C1C C6B C1B 29(3)
C4B C5B C6B C1C 17(2)
C4B C5B C6B C1B -1.9(4)
C2B C1B C6B C1C -135(4)
C7B C1B C6B C1C 42(4)
C2B C1B C6B C5B 2.2(4)
C7B C1B C6B C5B 179.7(2)
N1B C8B C9B C10B -177.9(2)
C13B C8B C9B C10B 0.2(4)
N1B C8B C9B C8C 172(5)
C13B C8B C9B C8C -10(4)
C13B C8C C9B C8B 163(7)
N1C C8C C9B C8B -15(3)
C13B C8C C9B C10B -8(3)
N1C C8C C9B C10B 174.5(17)
C8B C9B C10B C11B -0.3(4)
C8C C9B C10B C11B 2.3(10)
C9B C10B C11B C12B 0.5(4)
C10B C11B C12B C13B -0.7(4)
N1C C8C C13B C12B -173.7(14)
C9B C8C C13B C12B 8(3)
N1C C8C C13B C8B 127(19)
C9B C8C C13B C8B -51(15)
C11B C12B C13B C8C -4.2(19)
C11B C12B C13B C8B 0.6(4)
C9B C8B C13B C8C 123(17)
N1B C8B C13B C8C -59(17)
C9B C8B C13B C12B -0.4(4)
N1B C8B C13B C12B 177.6(3)
